data_1516192
loop_
_publ_author_name
'Hathwar, Venkatesha R.'
'Thakur, Tejender S.'
'Dubey, Ritesh'
'Pavan, Mysore S.'
'Row, Tayur N Guru'
'Desiraju, Gautam R.'

_publ_section_title
;
 Extending the supramolecular synthon based fragment approach (SBFA) for
 transferability of multipole charge density parameters to
 monofluorobenzoic acids and their cocrystals with isonicotinamide:
 importance of C-H&#x00B7;&#x00B7;&#x00B7;O, C-H&#x00B7;&#x00B7;&#x00B7;F,
 and F&#x00B7;&#x00B7;&#x00B7;F intermolecular regions.
;
_journal_issue 45
_journal_name_full 'The journal of physical chemistry. A'
_journal_page_first 12852
_journal_page_last 12863
_journal_paper_doi 10.1021/jp2039866
_journal_volume 115
_journal_year 2011
_chemical_compound_source 'see text'
_chemical_formula_moiety 'C7 H4 F O2, C6 H6 N2 O'
_chemical_formula_sum 'C13 H10 F N2 O3'
_chemical_formula_weight 261.23
_chemical_name_common '2-fluorobenzoic acid:Isonicotinamide'
_chemical_name_systematic ?
_space_group_IT_number 2
_symmetry_cell_setting triclinic
_symmetry_Int_Tables_number 2
_symmetry_space_group_name_Hall '-P 1'
_symmetry_space_group_name_H-M 'P -1'
_atom_sites_solution_hydrogens geom
_atom_sites_solution_primary direct
_atom_sites_solution_secondary difmap
_cell_angle_alpha 74.371(5)
_cell_angle_beta 87.185(6)
_cell_angle_gamma 70.004(5)
_cell_formula_units_Z 2
_cell_length_a 7.0275(9)
_cell_length_b 7.4474(9)
_cell_length_c 12.6005(16)
_cell_measurement_reflns_used 5839
_cell_measurement_temperature 100(2)
_cell_measurement_theta_max 27.5
_cell_measurement_theta_min 3.0
_cell_volume 596.12(13)
_computing_cell_refinement
;
CrystalClear-SM Expert 2.0 rc14 (Rigaku, 2009)
;
_computing_data_collection
;
CrystalClear-SM Expert 2.0 rc14 (Rigaku, 2009)
;
_computing_data_reduction
;
CrystalClear-SM Expert 2.0 rc14 (Rigaku, 2009)
;
_computing_publication_material 'PLATON (Spek, 2003)'
_computing_structure_refinement 'SHELXL-97 (Sheldrick, 1997)'
_diffrn_ambient_temperature 100
_diffrn_detector_area_resol_mean 13.6612
_diffrn_measured_fraction_theta_full 0.998
_diffrn_measured_fraction_theta_max 0.998
_diffrn_measurement_details
;
scan:
    Number of images: 180
               Slice: -60.0000 - 120.0000
         Image width: 1.0000
            Exp time: 16.0000
       Rotation axis: Omega
               Omega: 0.0000
                 Chi: 54.0000
                 Phi: 0.0000
                 XTD: 49.4000
              2theta: 29.6000
scan:
    Number of images: 180
               Slice: -60.0000 - 120.0000
         Image width: 1.0000
            Exp time: 16.0000
       Rotation axis: Omega
               Omega: 0.0000
                 Chi: 54.0000
                 Phi: 120.0000
                 XTD: 49.4000
              2theta: 29.6000
scan:
    Number of images: 180
               Slice: -60.0000 - 120.0000
         Image width: 1.0000
            Exp time: 16.0000
       Rotation axis: Omega
               Omega: 0.0000
                 Chi: 54.0000
                 Phi: 240.0000
                 XTD: 49.4000
              2theta: 29.6000

;
_diffrn_measurement_device
;
XtaLABmini: Fixed Chi 2 circle
;
_diffrn_measurement_method 'profile data from \w-scans'
_diffrn_orient_matrix_type FS_PROCESS
_diffrn_orient_matrix_UB_11 0.141879
_diffrn_orient_matrix_UB_12 -0.071009
_diffrn_orient_matrix_UB_13 -0.017112
_diffrn_orient_matrix_UB_21 0.039587
_diffrn_orient_matrix_UB_22 0.115271
_diffrn_orient_matrix_UB_23 0.003327
_diffrn_orient_matrix_UB_31 0.035846
_diffrn_orient_matrix_UB_32 -0.060678
_diffrn_orient_matrix_UB_33 0.080639
_diffrn_radiation_monochromator 'Graphite Monochromator'
_diffrn_radiation_probe x-ray
_diffrn_radiation_type MoK\a
_diffrn_radiation_wavelength 0.71073
_diffrn_reflns_av_R_equivalents 0.0190
_diffrn_reflns_av_sigmaI/netI 0.0228
_diffrn_reflns_limit_h_max 9
_diffrn_reflns_limit_h_min -9
_diffrn_reflns_limit_k_max 9
_diffrn_reflns_limit_k_min -9
_diffrn_reflns_limit_l_max 16
_diffrn_reflns_limit_l_min -16
_diffrn_reflns_number 6404
_diffrn_reflns_theta_full 27.48
_diffrn_reflns_theta_max 27.48
_diffrn_reflns_theta_min 3.02
_diffrn_source 'Sealed Tube'
_exptl_absorpt_coefficient_mu 0.115
_exptl_absorpt_correction_T_max 0.983
_exptl_absorpt_correction_T_min 0.934
_exptl_absorpt_correction_type multi-scan
_exptl_absorpt_process_details 'Jacobson, R. (1998) Private communication'
_exptl_crystal_colour Colorless
_exptl_crystal_density_diffrn 1.455
_exptl_crystal_density_method 'Not Measured'
_exptl_crystal_description Needle
_exptl_crystal_F_000 270
_exptl_crystal_size_max 0.600
_exptl_crystal_size_mid 0.300
_exptl_crystal_size_min 0.150
_refine_diff_density_max 0.312
_refine_diff_density_min -0.233
_refine_diff_density_rms 0.043
_refine_ls_extinction_method none
_refine_ls_goodness_of_fit_ref 1.034
_refine_ls_hydrogen_treatment mixed
_refine_ls_matrix_type full
_refine_ls_number_parameters 222
_refine_ls_number_reflns 2736
_refine_ls_number_restraints 0
_refine_ls_restrained_S_all 1.034
_refine_ls_R_factor_all 0.0462
_refine_ls_R_factor_gt 0.0387
_refine_ls_shift/su_max 0.000
_refine_ls_shift/su_mean 0.000
_refine_ls_structure_factor_coef Fsqd
_refine_ls_weighting_details 'calc w=1/[\s^2^(Fo^2^)+(0.0575P)^2^+0.1571P] where P=(Fo^2^+2Fc^2^)/3'
_refine_ls_weighting_scheme calc
_refine_ls_wR_factor_gt 0.1020
_refine_ls_wR_factor_ref 0.1068
_reflns_number_gt 2343
_reflns_number_total 2736
_reflns_threshold_expression I>2\s(I)
_cod_data_source_file 2FBzACOplaton.cif
_cod_data_source_block shelxl
_cod_depositor_comments
;
The following automatic conversions were performed:

'_exptl_absorpt_correction_type' value 'Multi-scan' changed to
'multi-scan' according to
/usr/data/users/saulius/automatic-downloads/retrospective/ACS/lib/dictionaries/cif_core.dic
dictionary named 'cif_core.dic' version 2.4.2 from 2011-04-26.

Automatic conversion script
Id: cif_fix_values 2281 2013-09-26 08:29:07Z andrius 
;
_cod_original_cell_volume 596.13(13)
_cod_database_code 1516192

loop_
_symmetry_equiv_pos_site_id
_symmetry_equiv_pos_as_xyz
1 x,y,z
2 -x,-y,-z

loop_
_atom_site_aniso_label
_atom_site_aniso_U_11
_atom_site_aniso_U_22
_atom_site_aniso_U_33
_atom_site_aniso_U_23
_atom_site_aniso_U_13
_atom_site_aniso_U_12
F1A 0.0390(5) 0.0245(5) 0.0178(4) -0.0096(3) -0.0035(3) -0.0013(4)
O1 0.0563(7) 0.0205(5) 0.0154(4) -0.0014(4) 0.0024(4) -0.0032(4)
O2 0.0420(6) 0.0189(4) 0.0225(5) -0.0061(4) 0.0034(4) -0.0081(4)
C1 0.0182(6) 0.0202(6) 0.0186(6) -0.0037(5) 0.0019(4) -0.0057(5)
C2 0.0220(6) 0.0248(6) 0.0195(6) -0.0065(5) 0.0009(4) -0.0046(5)
C3 0.0295(7) 0.0318(7) 0.0190(6) -0.0003(5) -0.0024(5) -0.0058(6)
C4 0.0287(7) 0.0223(7) 0.0319(7) 0.0036(6) -0.0017(5) -0.0063(5)
C5 0.0278(7) 0.0206(6) 0.0355(7) -0.0064(5) -0.0001(5) -0.0088(5)
C6 0.0230(6) 0.0229(6) 0.0232(6) -0.0065(5) 0.0007(5) -0.0079(5)
C7 0.0221(6) 0.0212(6) 0.0189(6) -0.0048(5) 0.0015(4) -0.0079(5)
F1B 0.049(5) 0.034(4) 0.027(4) -0.009(3) 0.007(3) -0.014(3)
O3 0.0446(6) 0.0204(5) 0.0161(4) -0.0036(3) 0.0042(4) -0.0087(4)
N1 0.0249(5) 0.0197(5) 0.0198(5) -0.0002(4) -0.0004(4) -0.0057(4)
N2 0.0366(6) 0.0169(5) 0.0183(5) -0.0025(4) 0.0056(4) -0.0063(4)
C8 0.0274(6) 0.0179(6) 0.0229(6) -0.0043(5) 0.0006(5) -0.0061(5)
C9 0.0260(6) 0.0200(6) 0.0172(6) -0.0038(5) 0.0002(5) -0.0067(5)
C10 0.0180(5) 0.0183(6) 0.0169(5) -0.0020(4) 0.0022(4) -0.0051(4)
C11 0.0252(6) 0.0206(6) 0.0199(6) -0.0063(5) 0.0020(5) -0.0080(5)
C12 0.0261(6) 0.0262(6) 0.0163(6) -0.0027(5) 0.0001(5) -0.0086(5)
C13 0.0232(6) 0.0181(6) 0.0165(5) -0.0020(4) 0.0005(4) -0.0071(5)

loop_
_atom_site_label
_atom_site_type_symbol
_atom_site_thermal_displace_type
_atom_site_fract_x
_atom_site_fract_y
_atom_site_fract_z
_atom_site_occupancy
_atom_site_U_iso_or_equiv
F1A F Uani 0.38845(14) 0.24443(12) 0.34504(7) 0.880(2) 0.0287(3)
O1 O Uani 0.31179(17) 0.34196(14) 0.00923(7) 1.000 0.0341(3)
O2 O Uani 0.21942(15) 0.49049(13) 0.14421(7) 1.000 0.0284(3)
C1 C Uani 0.35860(17) 0.13521(17) 0.18889(9) 1.000 0.0196(3)
C2 C Uani 0.39751(19) 0.09649(19) 0.30142(10) 1.000 0.0229(3)
C3 C Uani 0.4525(2) -0.0928(2) 0.37195(11) 1.000 0.0292(4)
C4 C Uani 0.4722(2) -0.2500(2) 0.32918(12) 1.000 0.0304(4)
C5 C Uani 0.4386(2) -0.21864(19) 0.21710(12) 1.000 0.0280(4)
C6 C Uani 0.38304(19) -0.02763(18) 0.14801(10) 1.000 0.0229(3)
C7 C Uani 0.29022(18) 0.34069(18) 0.11309(10) 1.000 0.0207(3)
F1B F Uani 0.3477(12) -0.0116(10) 0.0586(6) 0.120(2) 0.037(3)
O3 O Uani 0.07259(15) 0.23428(13) 0.52653(7) 1.000 0.0281(3)
N1 N Uani 0.18627(16) -0.30883(15) 0.87097(8) 1.000 0.0230(3)
N2 N Uani -0.04561(18) 0.41377(16) 0.64926(9) 1.000 0.0253(3)
C8 C Uani 0.15894(19) -0.29715(18) 0.76461(10) 1.000 0.0234(3)
C9 C Uani 0.10652(19) -0.11960(18) 0.68313(10) 1.000 0.0216(3)
C10 C Uani 0.07920(17) 0.05379(17) 0.71271(9) 1.000 0.0186(3)
C11 C Uani 0.10502(19) 0.04260(18) 0.82343(10) 1.000 0.0217(3)
C12 C Uani 0.15856(19) -0.14165(19) 0.89933(10) 1.000 0.0236(3)
C13 C Uani 0.03283(18) 0.24391(17) 0.62161(9) 1.000 0.0198(3)
H1 H Uiso 0.260(4) 0.481(4) -0.041(2) 1.000 0.085(8)
H4 H Uiso 0.512(3) -0.390(3) 0.3800(14) 1.000 0.041(5)
H5 H Uiso 0.452(3) -0.327(3) 0.1858(14) 1.000 0.040(5)
H3 H Uiso 0.480(3) -0.111(2) 0.4476(15) 1.000 0.039(4)
H2A H Uiso -0.072(3) 0.524(3) 0.5941(15) 1.000 0.040(5)
H2B H Uiso -0.095(2) 0.424(2) 0.7153(14) 1.000 0.032(4)
H8 H Uiso 0.178(2) -0.418(2) 0.7456(12) 1.000 0.027(4)
H9 H Uiso 0.090(2) -0.121(2) 0.6075(13) 1.000 0.032(4)
H11 H Uiso 0.092(2) 0.155(2) 0.8483(13) 1.000 0.031(4)
H12 H Uiso 0.179(2) -0.156(2) 0.9773(13) 1.000 0.027(4)

loop_
_atom_type_symbol
_atom_type_description
_atom_type_scat_dispersion_real
_atom_type_scat_dispersion_imag
_atom_type_scat_source
O O 0.0106 0.0060 'International Tables Vol C Tables 4.2.6.8 and 6.1.1.4'
N N 0.0061 0.0033 'International Tables Vol C Tables 4.2.6.8 and 6.1.1.4'
F F 0.0171 0.0103 'International Tables Vol C Tables 4.2.6.8 and 6.1.1.4'
H H 0.0000 0.0000 'International Tables Vol C Tables 4.2.6.8 and 6.1.1.4'
C C 0.0033 0.0016 'International Tables Vol C Tables 4.2.6.8 and 6.1.1.4'

loop_
_geom_angle_atom_site_label_1
_geom_angle_atom_site_label_2
_geom_angle_atom_site_label_3
_geom_angle
_geom_angle_publ_flag
C7 O1 H1 111.7(15) no
C8 N1 C12 118.49(11) yes
C13 N2 H2A 116.0(13) no
C13 N2 H2B 124.5(10) no
H2A N2 H2B 118.4(16) no
C2 C1 C6 117.03(11) no
C2 C1 C7 122.71(11) no
C6 C1 C7 120.26(10) no
F1A C2 C3 117.32(11) yes
F1A C2 C1 120.12(11) yes
C1 C2 C3 122.53(12) no
C2 C3 C4 118.97(13) no
C3 C4 C5 120.44(13) no
C4 C5 C6 119.60(13) no
C1 C6 C5 121.41(12) no
F1B C6 C1 122.6(4) yes
F1B C6 C5 115.8(4) yes
O2 C7 C1 123.91(11) yes
O1 C7 C1 112.57(11) yes
O1 C7 O2 123.51(12) yes
C4 C3 H3 122.0(9) no
C2 C3 H3 119.0(9) no
C5 C4 H4 119.6(11) no
C3 C4 H4 119.9(11) no
C6 C5 H5 118.9(11) no
C4 C5 H5 121.5(11) no
N1 C8 C9 122.58(12) yes
C8 C9 C10 118.81(11) no
C9 C10 C11 118.78(11) no
C9 C10 C13 117.73(10) no
C11 C10 C13 123.41(11) no
C10 C11 C12 118.47(12) no
N1 C12 C11 122.86(11) yes
O3 C13 N2 123.56(11) yes
O3 C13 C10 118.78(11) yes
N2 C13 C10 117.65(10) yes
N1 C8 H8 117.6(9) no
C9 C8 H8 119.9(9) no
C8 C9 H9 118.7(9) no
C10 C9 H9 122.5(9) no
C10 C11 H11 122.6(9) no
C12 C11 H11 118.9(9) no
N1 C12 H12 116.1(9) no
C11 C12 H12 121.1(9) no

loop_
_geom_bond_atom_site_label_1
_geom_bond_atom_site_label_2
_geom_bond_distance
_geom_bond_publ_flag
F1A C2 1.3398(16) yes
F1B C6 1.131(7) yes
O1 C7 1.3079(15) yes
O2 C7 1.2177(16) yes
O1 H1 1.01(3) no
O3 C13 1.2322(14) yes
N1 C8 1.3385(16) yes
N1 C12 1.3352(17) yes
N2 C13 1.3294(17) yes
N2 H2A 0.89(2) no
N2 H2B 0.898(17) no
C1 C6 1.3968(18) no
C1 C2 1.3901(17) no
C1 C7 1.4965(17) no
C2 C3 1.3830(19) no
C3 C4 1.379(2) no
C4 C5 1.386(2) no
C5 C6 1.3857(19) no
C3 H3 0.946(18) no
C4 H4 1.02(2) no
C5 H5 0.97(2) no
C8 C9 1.3823(18) no
C9 C10 1.3878(18) no
C10 C11 1.3922(17) no
C10 C13 1.5080(16) no
C11 C12 1.3836(18) no
C8 H8 0.957(15) no
C9 H9 0.969(16) no
C11 H11 0.945(15) no
C12 H12 0.972(16) no

loop_
_geom_contact_atom_site_label_1
_geom_contact_atom_site_label_2
_geom_contact_distance
_geom_contact_site_symmetry_2
_geom_contact_publ_flag
F1A O2 2.7351(13) . no
F1A O3 3.1122(14) . no
F1A N2 2.8595(16) 2_566 no
F1B O1 3.069(8) 2_655 no
F1B C6 3.151(8) 2_655 no
F1B F1B 2.569(12) 2_655 no
F1B C12 2.987(8) 1_554 no
F1B O1 2.462(7) . no
F1B C11 3.352(8) 1_554 no
F1A H3 2.623(18) 2_656 no
F1A H2A 2.54(2) 2_566 no
F1A H2B 2.567(15) 2_566 no
F1B H12 2.280(17) 1_554 no
O1 N1 2.5918(14) 1_564 no
O1 F1B 2.462(7) . no
O1 F1B 3.069(8) 2_655 no
O2 C5 3.3766(18) 1_565 no
O2 F1A 2.7351(13) . no
O2 N2 2.9774(15) 2_566 no
O3 N2 2.8958(15) 2_566 no
O3 C9 3.4016(16) 2_556 no
O3 F1A 3.1122(14) . no
O3 C3 3.3426(19) 2_656 no
O1 H5 2.903(19) 2_655 no
O2 H5 2.60(2) 1_565 no
O2 H12 2.828(15) 1_564 no
O2 H2B 2.093(16) 2_566 no
O2 H11 2.816(15) 2_566 no
O3 H9 2.529(15) . no
O3 H2A 2.02(2) 2_566 no
O3 H9 2.547(15) 2_556 no
N1 O1 2.5918(14) 1_546 no
N1 C7 3.3583(16) 1_546 no
N1 C7 3.4294(18) 2_556 no
N2 F1A 2.8595(16) 2_566 no
N2 O2 2.9774(15) 2_566 no
N2 O3 2.8958(15) 2_566 no
N1 H1 1.59(3) 1_546 no
N2 H8 2.805(15) 1_565 no
N2 H11 2.702(16) . no
C1 C12 3.5304(19) 2_656 no
C1 C8 3.4925(19) 2_556 no
C1 C9 3.5971(19) 2_556 no
C1 C11 3.5533(19) 2_656 no
C2 C9 3.485(2) 2_556 no
C2 C9 3.565(2) 2_656 no
C2 C10 3.469(2) 2_656 no
C3 O3 3.3426(19) 2_656 no
C3 C10 3.492(2) 2_656 no
C3 C13 3.399(2) 2_656 no
C4 C13 3.560(2) 2_556 no
C4 C13 3.581(2) 2_656 no
C5 O2 3.3766(18) 1_545 no
C5 C10 3.570(2) 2_556 no
C6 F1B 3.151(8) 2_655 no
C6 C11 3.468(2) 2_556 no
C6 C11 3.594(2) 2_656 no
C7 C8 3.521(2) 2_556 no
C7 N1 3.3583(16) 1_564 no
C7 N1 3.4294(18) 2_556 no
C8 C7 3.521(2) 2_556 no
C8 C1 3.4925(19) 2_556 no
C9 C2 3.565(2) 2_656 no
C9 C1 3.5971(19) 2_556 no
C9 O3 3.4016(16) 2_556 no
C9 C2 3.485(2) 2_556 no
C10 C5 3.570(2) 2_556 no
C10 C2 3.469(2) 2_656 no
C10 C3 3.492(2) 2_656 no
C11 C6 3.594(2) 2_656 no
C11 C1 3.5533(19) 2_656 no
C11 C6 3.468(2) 2_556 no
C11 F1B 3.352(8) 1_556 no
C12 C1 3.5304(19) 2_656 no
C12 F1B 2.987(8) 1_556 no
C13 C3 3.399(2) 2_656 no
C13 C4 3.581(2) 2_656 no
C13 C4 3.560(2) 2_556 no
C5 H8 3.042(15) 2_646 no
C8 H1 2.53(2) 1_546 no
C11 H2B 2.697(15) . no
C12 H1 2.55(3) 1_546 no
C13 H2A 2.859(19) 2_566 no
H1 C8 2.53(2) 1_564 no
H1 N1 1.59(3) 1_564 no
H1 C12 2.55(3) 1_564 no
H2A F1A 2.54(2) 2_566 no
H2A H2A 2.60(3) 2_566 no
H2A O3 2.02(2) 2_566 no
H2A C13 2.859(19) 2_566 no
H2B C11 2.697(15) . no
H2B H11 2.27(2) . no
H2B F1A 2.567(15) 2_566 no
H2B O2 2.093(16) 2_566 no
H3 F1A 2.623(18) 2_656 no
H3 H3 2.47(2) 2_656 no
H5 O2 2.60(2) 1_545 no
H5 O1 2.903(19) 2_655 no
H8 N2 2.805(15) 1_545 no
H8 C5 3.042(15) 2_646 no
H9 O3 2.529(15) . no
H9 O3 2.547(15) 2_556 no
H11 N2 2.702(16) . no
H11 H2B 2.27(2) . no
H11 O2 2.816(15) 2_566 no
H12 O2 2.828(15) 1_546 no
H12 F1B 2.280(17) 1_556 no

loop_
_geom_hbond_atom_site_label_D
_geom_hbond_atom_site_label_H
_geom_hbond_atom_site_label_A
_geom_hbond_distance_DH
_geom_hbond_distance_HA
_geom_hbond_distance_DA
_geom_hbond_angle_DHA
_geom_hbond_site_symmetry_A
_geom_hbond_publ_flag
O1 H1 N1 1.01(3) 1.59(3) 2.5918(14) 175(2) 1_564 yes
N2 H2A F1A 0.89(2) 2.54(2) 2.8595(16) 102.2(15) 2_566 yes
N2 H2A O3 0.89(2) 2.02(2) 2.8958(15) 169(2) 2_566 yes
N2 H2B O2 0.898(17) 2.093(16) 2.9774(15) 168.3(14) 2_566 yes
C9 H9 O3 0.969(16) 2.547(15) 3.4016(16) 147.1(12) 2_556 yes

loop_
_geom_torsion_atom_site_label_1
_geom_torsion_atom_site_label_2
_geom_torsion_atom_site_label_3
_geom_torsion_atom_site_label_4
_geom_torsion
_geom_torsion_publ_flag
C12 N1 C8 C9 1.1(2) no
C8 N1 C12 C11 -0.7(2) no
C7 C1 C2 F1A -4.8(2) no
C7 C1 C2 C3 177.23(13) no
C6 C1 C2 C3 -1.8(2) no
C7 C1 C6 C5 -177.48(13) no
C2 C1 C7 O1 163.68(13) no
C2 C1 C7 O2 -17.4(2) no
C6 C1 C7 O1 -17.31(18) no
C6 C1 C7 O2 161.67(14) no
C2 C1 C6 C5 1.6(2) no
C6 C1 C2 F1A 176.13(12) no
F1A C2 C3 C4 -177.16(13) no
C1 C2 C3 C4 0.9(2) no
C2 C3 C4 C5 0.4(2) no
C3 C4 C5 C6 -0.6(2) no
C4 C5 C6 C1 -0.4(2) no
N1 C8 C9 C10 -0.6(2) no
C8 C9 C10 C11 -0.2(2) no
C8 C9 C10 C13 176.87(12) no
C13 C10 C11 C12 -176.37(13) no
C9 C10 C13 O3 -18.86(19) no
C9 C10 C13 N2 162.46(13) no
C11 C10 C13 O3 158.05(13) no
C11 C10 C13 N2 -20.6(2) no
C9 C10 C11 C12 0.5(2) no
C10 C11 C12 N1 -0.1(2) no
